data_4129693
loop_
_publ_author_name
'Goodman, C. Guy'
'Johnson, Jeffrey S.'

_publ_section_title
;
 Asymmetric Synthesis of \b-Amino Amides by Catalytic Enantioconvergent
 2-Aza-Cope Rearrangement.
;
_journal_issue 46
_journal_name_full 'Journal of the American Chemical Society'
_journal_page_first 14574
_journal_page_last 14577
_journal_paper_doi 10.1021/jacs.5b09593
_journal_volume 137
_journal_year 2015
_chemical_absolute_configuration ad
_chemical_formula_moiety 'C26 H32 N2 O2'
_chemical_formula_sum 'C26 H32 N2 O2'
_chemical_formula_weight 404.53
_space_group_crystal_system monoclinic
_space_group_IT_number 4
_space_group_name_Hall 'P 2yb'
_space_group_name_H-M_alt 'P 1 21 1'
_atom_sites_solution_hydrogens geom
_atom_sites_solution_primary iterative
_audit_creation_date 2015-06-04
_audit_creation_method
;
Olex2 1.2
(compiled 2015.01.26 svn.r3150 for OlexSys, GUI svn.r4998)
;
_cell_angle_alpha 90
_cell_angle_beta 97.166(4)
_cell_angle_gamma 90
_cell_formula_units_Z 4
_cell_length_a 8.4808(6)
_cell_length_b 24.6772(17)
_cell_length_c 10.9388(7)
_cell_measurement_reflns_used 9928
_cell_measurement_temperature 100
_cell_measurement_theta_max 70.06
_cell_measurement_theta_min 3.58
_cell_volume 2271.4(3)
_computing_cell_refinement 'SAINT v8.34A (Bruker, 2013)'
_computing_data_reduction 'SAINT v8.34A (Bruker, 2013)'
_computing_molecular_graphics 'Olex2 (Dolomanov et al., 2009)'
_computing_publication_material 'Olex2 (Dolomanov et al., 2009)'
_computing_structure_refinement 'XL (Sheldrick, 2008)'
_computing_structure_solution 'olex2.solve (Bourhis et al., 2015)'
_diffrn_ambient_temperature 100
_diffrn_measured_fraction_theta_full 1.000
_diffrn_measured_fraction_theta_max 0.998
_diffrn_measurement_device_type 'Bruker APEX-II CCD'
_diffrn_measurement_method '\f and \w scans'
_diffrn_radiation_type CuK\a
_diffrn_radiation_wavelength 1.54178
_diffrn_reflns_av_R_equivalents 0.0428
_diffrn_reflns_av_unetI/netI 0.0301
_diffrn_reflns_Laue_measured_fraction_full 1.000
_diffrn_reflns_Laue_measured_fraction_max 0.998
_diffrn_reflns_limit_h_max 10
_diffrn_reflns_limit_h_min -10
_diffrn_reflns_limit_k_max 30
_diffrn_reflns_limit_k_min -30
_diffrn_reflns_limit_l_max 13
_diffrn_reflns_limit_l_min -13
_diffrn_reflns_number 78684
_diffrn_reflns_point_group_measured_fraction_full 0.997
_diffrn_reflns_point_group_measured_fraction_max 0.992
_diffrn_reflns_theta_full 67.679
_diffrn_reflns_theta_max 70.135
_diffrn_reflns_theta_min 3.582
_diffrn_standards_number 0
_exptl_absorpt_coefficient_mu 0.583
_exptl_absorpt_correction_T_max 0.9430
_exptl_absorpt_correction_T_min 0.8620
_exptl_absorpt_correction_type numerical
_exptl_absorpt_process_details
;
SADABS-2014/5 (Bruker,2014/5) was used for absorption correction.
wR2(int) was 0.0701 before and 0.0595 after correction.
The Ratio of minimum to maximum transmission is 0.9141.
The \l/2 correction factor is 0.00150.
;
_exptl_crystal_colour 'clear colourless'
_exptl_crystal_colour_lustre clear
_exptl_crystal_colour_primary colourless
_exptl_crystal_density_diffrn 1.183
_exptl_crystal_description block
_exptl_crystal_F_000 872
_exptl_crystal_size_max 0.248
_exptl_crystal_size_mid 0.24
_exptl_crystal_size_min 0.188
_refine_diff_density_max 0.423
_refine_diff_density_min -0.416
_refine_diff_density_rms 0.046
_refine_ls_abs_structure_details
;
 Flack x determined using 3142 quotients [(I+)-(I-)]/[(I+)+(I-)]
 (Parsons, Flack and Wagner, Acta Cryst. B69 (2013) 249-259).
;
_refine_ls_abs_structure_Flack 0.07(7)
_refine_ls_extinction_method none
_refine_ls_goodness_of_fit_ref 1.045
_refine_ls_hydrogen_treatment constr
_refine_ls_matrix_type full
_refine_ls_number_parameters 545
_refine_ls_number_reflns 8567
_refine_ls_number_restraints 1
_refine_ls_restrained_S_all 1.045
_refine_ls_R_factor_all 0.0600
_refine_ls_R_factor_gt 0.0530
_refine_ls_shift/su_max 0.000
_refine_ls_shift/su_mean 0.000
_refine_ls_structure_factor_coef Fsqd
_refine_ls_weighting_details 'w=1/[\s^2^(Fo^2^)+(0.0875P)^2^+0.6624P] where P=(Fo^2^+2Fc^2^)/3'
_refine_ls_weighting_scheme calc
_refine_ls_wR_factor_gt 0.1429
_refine_ls_wR_factor_ref 0.1480
_reflns_Friedel_coverage 0.940
_reflns_Friedel_fraction_full 0.995
_reflns_Friedel_fraction_max 0.986
_reflns_number_gt 7640
_reflns_number_total 8567
_reflns_threshold_expression 'I > 2\s(I)'
_cod_data_source_file ja5b09593_si_001.cif
_cod_data_source_block x1506001
_cod_database_code 4129693
_shelx_space_group_comment
;
The symmetry employed for this shelxl refinement is uniquely defined
by the following loop, which should always be used as a source of
symmetry information in preference to the above space-group names.
They are only intended as comments.
;
_shelx_estimated_absorpt_t_max 0.898
_shelx_estimated_absorpt_t_min 0.869
_olex2_refinement_description
;
1. Fixed Uiso
 At 1.2 times of:
  All C(H) groups, All C(H,H) groups
 At 1.5 times of:
  All C(H,H,H) groups
2.a Ternary CH refined with riding coordinates:
 C9(H9), C10(H10), C28(H28), C39(H39), C40(H40), C58(H58)
2.b Secondary CH2 refined with riding coordinates:
 C2(H2A,H2B), C3(H3A,H3B), C5(H5A,H5B), C6(H6A,H6B), C25(H25A,H25B), C32(H32A,
 H32B), C33(H33A,H33B), C35(H35A,H35B), C36(H36A,H36B), C55(H55A,H55B)
2.c Aromatic/amide H refined with riding coordinates:
 C14(H14), C15(H15), C16(H16), C17(H17), C18(H18), C20(H20), C21(H21),
 C22(H22), C23(H23), C24(H24), C26(H26), C44(H44), C45(H45), C46(H46), C47(H47),
  C48(H48), C50(H50), C51(H51), C52(H52), C53(H53), C54(H54), C56(H56)
2.d X=CH2 refined with riding coordinates:
 C27(H27A,H27B), C57(H57A,H57B)
2.e Idealised Me refined as rotating group:
 C29(H29A,H29B,H29C), C30(H30A,H30B,H30C), C59(H59A,H59B,H59C), C60(H60A,H60B,
 H60C)
;
_shelx_shelxl_version_number 2014/7
_olex2_submission_original_sample_id 3294-1
_olex2_submission_special_instructions 'No special instructions were received'

loop_
_space_group_symop_operation_xyz
'x, y, z'
'-x, y+1/2, -z'

loop_
_atom_site_label
_atom_site_type_symbol
_atom_site_fract_x
_atom_site_fract_y
_atom_site_fract_z
_atom_site_U_iso_or_equiv
_atom_site_adp_type
_atom_site_occupancy
_atom_site_site_symmetry_order
_atom_site_calc_flag
_atom_site_refinement_flags_posn
O1 O 0.7824(4) 0.31197(13) 0.7537(3) 0.0486(8) Uani 1 1 d .
C2 C 0.7703(5) 0.33465(18) 0.6341(4) 0.0410(9) Uani 1 1 d .
H2A H 0.8012 0.3073 0.5754 0.049 Uiso 1 1 calc R
H2B H 0.8440 0.3658 0.6340 0.049 Uiso 1 1 calc R
C3 C 0.6042(5) 0.35314(16) 0.5942(4) 0.0357(8) Uani 1 1 d .
H3A H 0.5981 0.3696 0.5112 0.043 Uiso 1 1 calc R
H3B H 0.5317 0.3215 0.5890 0.043 Uiso 1 1 calc R
N4 N 0.5532(4) 0.39275(13) 0.6806(3) 0.0329(7) Uani 1 1 d .
C5 C 0.5709(6) 0.37196(18) 0.8058(4) 0.0435(10) Uani 1 1 d .
H5A H 0.4944 0.3421 0.8126 0.052 Uiso 1 1 calc R
H5B H 0.5491 0.4011 0.8637 0.052 Uiso 1 1 calc R
C6 C 0.7402(7) 0.3513(2) 0.8380(4) 0.0540(12) Uani 1 1 d .
H6A H 0.8147 0.3822 0.8394 0.065 Uiso 1 1 calc R
H6B H 0.7515 0.3353 0.9216 0.065 Uiso 1 1 calc R
C7 C 0.5167(5) 0.44435(15) 0.6401(3) 0.0308(8) Uani 1 1 d .
O8 O 0.5362(4) 0.45823(11) 0.5352(2) 0.0406(7) Uani 1 1 d .
C9 C 0.4443(5) 0.48340(15) 0.7236(3) 0.0341(8) Uani 1 1 d .
H9 H 0.4708 0.4702 0.8102 0.041 Uiso 1 1 calc R
C10 C 0.5199(4) 0.53981(15) 0.7149(3) 0.0300(8) Uani 1 1 d .
H10 H 0.4975 0.5546 0.6294 0.036 Uiso 1 1 calc R
N11 N 0.4505(4) 0.57420(13) 0.8026(3) 0.0320(7) Uani 1 1 d .
C12 C 0.3812(4) 0.61895(14) 0.7720(3) 0.0275(7) Uani 1 1 d .
C13 C 0.3682(4) 0.64394(14) 0.6460(3) 0.0276(7) Uani 1 1 d .
C14 C 0.2360(5) 0.63469(16) 0.5599(3) 0.0328(8) Uani 1 1 d .
H14 H 0.1518 0.6125 0.5807 0.039 Uiso 1 1 calc R
C15 C 0.2268(5) 0.65790(16) 0.4429(4) 0.0371(9) Uani 1 1 d .
H15 H 0.1372 0.6509 0.3839 0.045 Uiso 1 1 calc R
C16 C 0.3466(5) 0.69086(17) 0.4125(4) 0.0414(10) Uani 1 1 d .
H16 H 0.3393 0.7068 0.3330 0.050 Uiso 1 1 calc R
C17 C 0.4792(5) 0.70096(18) 0.4987(4) 0.0421(9) Uani 1 1 d .
H17 H 0.5621 0.7239 0.4784 0.050 Uiso 1 1 calc R
C18 C 0.4886(5) 0.67730(16) 0.6140(4) 0.0363(9) Uani 1 1 d .
H18 H 0.5791 0.6840 0.6725 0.044 Uiso 1 1 calc R
C19 C 0.3075(4) 0.64853(14) 0.8702(3) 0.0280(7) Uani 1 1 d .
C20 C 0.2394(4) 0.69943(15) 0.8506(3) 0.0298(8) Uani 1 1 d .
H20 H 0.2399 0.7167 0.7731 0.036 Uiso 1 1 calc R
C21 C 0.1700(5) 0.72539(16) 0.9441(4) 0.0355(8) Uani 1 1 d .
H21 H 0.1227 0.7601 0.9295 0.043 Uiso 1 1 calc R
C22 C 0.1698(5) 0.70101(17) 1.0569(4) 0.0375(9) Uani 1 1 d .
H22 H 0.1244 0.7191 1.1208 0.045 Uiso 1 1 calc R
C23 C 0.2362(5) 0.64981(18) 1.0771(4) 0.0391(9) Uani 1 1 d .
H23 H 0.2347 0.6328 1.1548 0.047 Uiso 1 1 calc R
C24 C 0.3040(5) 0.62351(16) 0.9858(3) 0.0334(8) Uani 1 1 d .
H24 H 0.3486 0.5884 1.0006 0.040 Uiso 1 1 calc R
C25 C 0.7003(5) 0.53542(17) 0.7548(4) 0.0412(9) Uani 1 1 d .
H25A H 0.7178 0.5200 0.8389 0.049 Uiso 1 1 calc R
H25B H 0.7456 0.5097 0.6991 0.049 Uiso 1 1 calc R
C26 C 0.7883(6) 0.5877(2) 0.7543(7) 0.076(2) Uani 1 1 d .
H26 H 0.7488 0.6100 0.6867 0.091 Uiso 1 1 calc R
C27 C 0.8955(7) 0.6081(3) 0.8175(8) 0.102(3) Uani 1 1 d .
H27A H 0.9450 0.5895 0.8882 0.122 Uiso 1 1 calc R
H27B H 0.9319 0.6430 0.7976 0.122 Uiso 1 1 calc R
C28 C 0.2622(5) 0.48396(18) 0.6935(5) 0.0472(11) Uani 1 1 d .
H28 H 0.2226 0.5154 0.7388 0.057 Uiso 1 1 calc R
C29 C 0.2023(6) 0.4921(2) 0.5562(5) 0.0587(14) Uani 1 1 d .
H29A H 0.2609 0.5219 0.5236 0.088 Uiso 1 1 calc GR
H29B H 0.0886 0.5008 0.5467 0.088 Uiso 1 1 calc GR
H29C H 0.2191 0.4588 0.5109 0.088 Uiso 1 1 calc GR
C30 C 0.1897(7) 0.4328(2) 0.7427(7) 0.0753(19) Uani 1 1 d .
H30A H 0.2276 0.4008 0.7018 0.113 Uiso 1 1 calc GR
H30B H 0.0735 0.4347 0.7261 0.113 Uiso 1 1 calc GR
H30C H 0.2214 0.4300 0.8318 0.113 Uiso 1 1 calc GR
O31 O 0.8310(4) 0.62983(13) 0.2922(3) 0.0547(8) Uani 1 1 d .
C32 C 0.8523(6) 0.6076(2) 0.1775(5) 0.0559(12) Uani 1 1 d .
H32A H 0.9414 0.5814 0.1887 0.067 Uiso 1 1 calc R
H32B H 0.8816 0.6369 0.1227 0.067 Uiso 1 1 calc R
C33 C 0.7075(6) 0.5796(2) 0.1172(4) 0.0537(12) Uani 1 1 d .
H33A H 0.6209 0.6063 0.0974 0.064 Uiso 1 1 calc R
H33B H 0.7305 0.5627 0.0392 0.064 Uiso 1 1 calc R
N34 N 0.6566(4) 0.53756(14) 0.1996(3) 0.0403(8) Uani 1 1 d .
C35 C 0.6390(6) 0.5596(2) 0.3228(4) 0.0515(12) Uani 1 1 d .
H35A H 0.5474 0.5847 0.3168 0.062 Uiso 1 1 calc R
H35B H 0.6186 0.5296 0.3790 0.062 Uiso 1 1 calc R
C36 C 0.7853(8) 0.5886(2) 0.3726(5) 0.0645(15) Uani 1 1 d .
H36A H 0.7689 0.6053 0.4523 0.077 Uiso 1 1 calc R
H36B H 0.8730 0.5621 0.3886 0.077 Uiso 1 1 calc R
C37 C 0.6159(5) 0.48791(17) 0.1538(3) 0.0355(8) Uani 1 1 d .
O38 O 0.6275(4) 0.47676(12) 0.0451(2) 0.0419(7) Uani 1 1 d .
C39 C 0.5541(5) 0.44515(16) 0.2365(3) 0.0341(8) Uani 1 1 d .
H39 H 0.5359 0.4634 0.3151 0.041 Uiso 1 1 calc R
C40 C 0.3919(5) 0.42510(17) 0.1745(4) 0.0362(9) Uani 1 1 d .
H40 H 0.4024 0.4060 0.0952 0.043 Uiso 1 1 calc R
N41 N 0.3279(4) 0.38926(14) 0.2616(3) 0.0350(7) Uani 1 1 d .
C42 C 0.2804(4) 0.34087(15) 0.2337(3) 0.0308(8) Uani 1 1 d .
C43 C 0.2163(4) 0.30793(15) 0.3320(3) 0.0285(7) Uani 1 1 d .
C44 C 0.1478(4) 0.25743(16) 0.3095(3) 0.0328(8) Uani 1 1 d .
H44 H 0.1404 0.2425 0.2289 0.039 Uiso 1 1 calc R
C45 C 0.0893(5) 0.22803(16) 0.4027(3) 0.0345(8) Uani 1 1 d .
H45 H 0.0419 0.1936 0.3854 0.041 Uiso 1 1 calc R
C46 C 0.1004(5) 0.24909(16) 0.5206(4) 0.0348(8) Uani 1 1 d .
H46 H 0.0629 0.2289 0.5850 0.042 Uiso 1 1 calc R
C47 C 0.1665(5) 0.29988(16) 0.5441(3) 0.0343(8) Uani 1 1 d .
H47 H 0.1726 0.3147 0.6247 0.041 Uiso 1 1 calc R
C48 C 0.2238(4) 0.32922(16) 0.4516(3) 0.0301(8) Uani 1 1 d .
H48 H 0.2686 0.3641 0.4690 0.036 Uiso 1 1 calc R
C49 C 0.2807(4) 0.31340(15) 0.1111(3) 0.0300(8) Uani 1 1 d .
C50 C 0.1648(4) 0.32453(16) 0.0134(3) 0.0299(8) Uani 1 1 d .
H50 H 0.0869 0.3514 0.0223 0.036 Uiso 1 1 calc R
C51 C 0.1614(4) 0.29672(16) -0.0973(3) 0.0328(8) Uani 1 1 d .
H51 H 0.0809 0.3049 -0.1631 0.039 Uiso 1 1 calc R
C52 C 0.2729(5) 0.25731(16) -0.1135(3) 0.0336(8) Uani 1 1 d .
H52 H 0.2695 0.2383 -0.1893 0.040 Uiso 1 1 calc R
C53 C 0.3907(5) 0.24604(17) -0.0158(4) 0.0370(9) Uani 1 1 d .
H53 H 0.4689 0.2193 -0.0250 0.044 Uiso 1 1 calc R
C54 C 0.3935(5) 0.27383(16) 0.0944(3) 0.0346(8) Uani 1 1 d .
H54 H 0.4740 0.2657 0.1602 0.042 Uiso 1 1 calc R
C55 C 0.2779(5) 0.47456(17) 0.1536(4) 0.0436(10) Uani 1 1 d .
H55A H 0.2815 0.4945 0.2325 0.052 Uiso 1 1 calc R
H55B H 0.3198 0.4992 0.0938 0.052 Uiso 1 1 calc R
C56 C 0.1115(6) 0.46308(18) 0.1091(4) 0.0449(10) Uani 1 1 d .
H56 H 0.0568 0.4390 0.1569 0.054 Uiso 1 1 calc R
C57 C 0.0308(6) 0.4830(2) 0.0087(5) 0.0554(12) Uani 1 1 d .
H57A H 0.0807 0.5072 -0.0420 0.066 Uiso 1 1 calc R
H57B H -0.0774 0.4732 -0.0130 0.066 Uiso 1 1 calc R
C58 C 0.6782(5) 0.39964(18) 0.2696(4) 0.0384(9) Uani 1 1 d .
H58 H 0.6270 0.3724 0.3197 0.046 Uiso 1 1 calc R
C59 C 0.7292(6) 0.36934(19) 0.1605(4) 0.0468(10) Uani 1 1 d .
H59A H 0.6354 0.3544 0.1105 0.070 Uiso 1 1 calc GR
H59B H 0.8011 0.3398 0.1902 0.070 Uiso 1 1 calc GR
H59C H 0.7842 0.3943 0.1104 0.070 Uiso 1 1 calc GR
C60 C 0.8228(6) 0.4222(2) 0.3529(4) 0.0472(10) Uani 1 1 d .
H60A H 0.8712 0.4515 0.3100 0.071 Uiso 1 1 calc GR
H60B H 0.9008 0.3932 0.3728 0.071 Uiso 1 1 calc GR
H60C H 0.7886 0.4362 0.4292 0.071 Uiso 1 1 calc GR

loop_
_atom_site_aniso_label
_atom_site_aniso_U_11
_atom_site_aniso_U_22
_atom_site_aniso_U_33
_atom_site_aniso_U_23
_atom_site_aniso_U_13
_atom_site_aniso_U_12
O1 0.0578(18) 0.0467(17) 0.0386(15) 0.0007(13) -0.0050(14) 0.0161(14)
C2 0.041(2) 0.044(2) 0.039(2) 0.0005(18) 0.0101(18) 0.0034(19)
C3 0.045(2) 0.0312(19) 0.0306(19) -0.0027(15) 0.0037(17) 0.0067(17)
N4 0.0468(18) 0.0283(16) 0.0236(15) 0.0002(13) 0.0042(13) 0.0042(14)
C5 0.070(3) 0.034(2) 0.0277(19) 0.0045(16) 0.0113(19) 0.006(2)
C6 0.070(3) 0.056(3) 0.034(2) 0.003(2) -0.005(2) 0.016(2)
C7 0.040(2) 0.0305(19) 0.0220(16) -0.0033(14) 0.0040(15) 0.0028(16)
O8 0.0629(19) 0.0366(15) 0.0232(12) 0.0029(11) 0.0088(12) 0.0143(13)
C9 0.048(2) 0.0287(19) 0.0259(17) -0.0031(15) 0.0076(16) 0.0038(17)
C10 0.0384(19) 0.0297(18) 0.0212(16) -0.0016(14) 0.0012(14) 0.0026(15)
N11 0.0407(17) 0.0303(16) 0.0243(14) -0.0036(12) 0.0005(13) 0.0010(13)
C12 0.0316(17) 0.0247(17) 0.0256(17) -0.0039(14) 0.0007(14) -0.0017(14)
C13 0.0309(17) 0.0252(17) 0.0262(17) -0.0026(14) 0.0021(14) 0.0064(14)
C14 0.0322(18) 0.0316(19) 0.0342(19) -0.0032(15) 0.0020(15) 0.0031(15)
C15 0.042(2) 0.037(2) 0.0305(19) -0.0042(16) -0.0027(16) 0.0082(17)
C16 0.055(3) 0.039(2) 0.0309(19) 0.0060(17) 0.0060(18) 0.0106(19)
C17 0.045(2) 0.039(2) 0.043(2) 0.0113(18) 0.0066(18) -0.0031(18)
C18 0.0349(19) 0.036(2) 0.037(2) 0.0029(17) -0.0011(16) -0.0004(16)
C19 0.0272(16) 0.0286(18) 0.0269(17) -0.0041(14) -0.0013(14) -0.0031(14)
C20 0.0285(17) 0.0292(18) 0.0308(18) -0.0026(15) 0.0001(15) -0.0028(14)
C21 0.0324(18) 0.0315(19) 0.042(2) -0.0083(16) 0.0026(16) 0.0006(16)
C22 0.037(2) 0.041(2) 0.036(2) -0.0111(17) 0.0091(17) -0.0017(17)
C23 0.043(2) 0.045(2) 0.0308(19) 0.0001(18) 0.0100(17) -0.0016(19)
C24 0.0396(19) 0.0301(19) 0.0306(19) -0.0001(15) 0.0051(16) 0.0001(16)
C25 0.040(2) 0.036(2) 0.045(2) -0.0015(18) -0.0049(18) 0.0068(17)
C26 0.039(3) 0.039(3) 0.142(6) -0.007(3) -0.016(3) 0.001(2)
C27 0.059(3) 0.080(4) 0.154(7) 0.070(5) -0.039(4) -0.026(3)
C28 0.041(2) 0.036(2) 0.066(3) -0.015(2) 0.015(2) -0.0041(19)
C29 0.047(2) 0.045(3) 0.079(3) -0.021(2) -0.016(2) 0.009(2)
C30 0.068(3) 0.044(3) 0.124(5) -0.027(3) 0.054(4) -0.023(3)
O31 0.066(2) 0.0411(17) 0.0575(19) -0.0107(15) 0.0086(16) -0.0180(15)
C32 0.061(3) 0.046(3) 0.063(3) -0.006(2) 0.021(3) -0.014(2)
C33 0.067(3) 0.051(3) 0.043(2) 0.010(2) 0.006(2) -0.027(2)
N34 0.053(2) 0.0397(19) 0.0277(16) 0.0015(14) 0.0046(15) -0.0164(16)
C35 0.069(3) 0.045(2) 0.043(2) -0.006(2) 0.020(2) -0.007(2)
C36 0.099(4) 0.050(3) 0.044(3) -0.014(2) 0.008(3) -0.023(3)
C37 0.040(2) 0.040(2) 0.0263(18) 0.0020(16) 0.0063(16) -0.0060(17)
O38 0.0612(18) 0.0419(16) 0.0241(12) -0.0009(12) 0.0114(12) -0.0134(14)
C39 0.045(2) 0.034(2) 0.0249(17) -0.0028(15) 0.0096(16) -0.0075(17)
C40 0.042(2) 0.038(2) 0.0295(19) 0.0009(16) 0.0080(17) -0.0070(17)
N41 0.0382(17) 0.0382(18) 0.0294(15) 0.0016(13) 0.0074(13) -0.0061(14)
C42 0.0287(17) 0.038(2) 0.0257(17) 0.0028(15) 0.0031(14) -0.0044(15)
C43 0.0265(16) 0.0358(19) 0.0234(16) 0.0030(14) 0.0048(14) 0.0008(14)
C44 0.0348(19) 0.039(2) 0.0246(17) -0.0002(15) 0.0055(15) -0.0034(16)
C45 0.037(2) 0.033(2) 0.0336(19) 0.0003(16) 0.0048(16) -0.0060(16)
C46 0.040(2) 0.035(2) 0.0307(18) 0.0069(15) 0.0093(16) -0.0015(16)
C47 0.043(2) 0.038(2) 0.0232(17) 0.0004(15) 0.0087(16) 0.0003(17)
C48 0.0349(18) 0.0325(19) 0.0242(17) 0.0001(15) 0.0082(15) -0.0018(15)
C49 0.0322(18) 0.0326(19) 0.0262(17) 0.0023(15) 0.0074(15) -0.0073(15)
C50 0.0260(17) 0.0356(19) 0.0289(17) 0.0016(15) 0.0065(14) 0.0008(15)
C51 0.0319(18) 0.043(2) 0.0228(17) 0.0038(15) 0.0013(15) -0.0034(16)
C52 0.039(2) 0.035(2) 0.0276(18) -0.0020(15) 0.0086(16) -0.0022(16)
C53 0.040(2) 0.037(2) 0.0346(19) 0.0012(16) 0.0069(17) 0.0042(17)
C54 0.0346(19) 0.041(2) 0.0269(17) 0.0073(16) -0.0001(15) 0.0020(17)
C55 0.051(2) 0.036(2) 0.045(2) 0.0083(19) 0.0100(19) -0.0037(19)
C56 0.050(2) 0.040(2) 0.047(2) 0.0031(19) 0.010(2) 0.0026(19)
C57 0.054(3) 0.049(3) 0.061(3) 0.002(2) 0.002(2) 0.004(2)
C58 0.041(2) 0.043(2) 0.0314(19) 0.0029(17) 0.0070(17) -0.0035(18)
C59 0.053(2) 0.044(2) 0.044(2) -0.0042(19) 0.006(2) -0.002(2)
C60 0.047(2) 0.058(3) 0.038(2) 0.001(2) 0.0058(19) -0.004(2)

loop_
_atom_type_symbol
_atom_type_description
_atom_type_scat_dispersion_real
_atom_type_scat_dispersion_imag
_atom_type_scat_source
C C 0.0181 0.0091 'International Tables Vol C Tables 4.2.6.8 and 6.1.1.4'
H H 0.0000 0.0000 'International Tables Vol C Tables 4.2.6.8 and 6.1.1.4'
N N 0.0311 0.0180 'International Tables Vol C Tables 4.2.6.8 and 6.1.1.4'
O O 0.0492 0.0322 'International Tables Vol C Tables 4.2.6.8 and 6.1.1.4'

loop_
_geom_angle_atom_site_label_1
_geom_angle_atom_site_label_2
_geom_angle_atom_site_label_3
_geom_angle
C2 O1 C6 109.7(3)
O1 C2 H2A 109.6
O1 C2 H2B 109.6
O1 C2 C3 110.4(3)
H2A C2 H2B 108.1
C3 C2 H2A 109.6
C3 C2 H2B 109.6
C2 C3 H3A 109.4
C2 C3 H3B 109.4
H3A C3 H3B 108.0
N4 C3 C2 111.1(3)
N4 C3 H3A 109.4
N4 C3 H3B 109.4
C5 N4 C3 111.7(3)
C7 N4 C3 119.0(3)
C7 N4 C5 128.7(3)
N4 C5 H5A 110.0
N4 C5 H5B 110.0
N4 C5 C6 108.6(4)
H5A C5 H5B 108.3
C6 C5 H5A 110.0
C6 C5 H5B 110.0
O1 C6 C5 112.8(4)
O1 C6 H6A 109.0
O1 C6 H6B 109.0
C5 C6 H6A 109.0
C5 C6 H6B 109.0
H6A C6 H6B 107.8
N4 C7 C9 119.3(3)
O8 C7 N4 120.6(3)
O8 C7 C9 120.0(3)
C7 C9 H9 107.8
C7 C9 C10 109.6(3)
C7 C9 C28 110.5(3)
C10 C9 H9 107.8
C28 C9 H9 107.8
C28 C9 C10 113.2(3)
C9 C10 H10 110.9
C9 C10 C25 109.0(3)
N11 C10 C9 106.3(3)
N11 C10 H10 110.9
N11 C10 C25 108.8(3)
C25 C10 H10 110.9
C12 N11 C10 122.8(3)
N11 C12 C13 125.1(3)
N11 C12 C19 117.0(3)
C19 C12 C13 118.0(3)
C14 C13 C12 121.0(3)
C18 C13 C12 120.2(3)
C18 C13 C14 118.8(3)
C13 C14 H14 119.9
C13 C14 C15 120.1(4)
C15 C14 H14 119.9
C14 C15 H15 119.8
C16 C15 C14 120.4(4)
C16 C15 H15 119.8
C15 C16 H16 120.0
C15 C16 C17 120.0(4)
C17 C16 H16 120.0
C16 C17 H17 120.3
C18 C17 C16 119.4(4)
C18 C17 H17 120.3
C13 C18 H18 119.4
C17 C18 C13 121.3(4)
C17 C18 H18 119.4
C20 C19 C12 122.2(3)
C20 C19 C24 118.7(3)
C24 C19 C12 119.1(3)
C19 C20 H20 119.8
C19 C20 C21 120.5(4)
C21 C20 H20 119.8
C20 C21 H21 119.8
C22 C21 C20 120.3(4)
C22 C21 H21 119.8
C21 C22 H22 120.2
C21 C22 C23 119.7(4)
C23 C22 H22 120.2
C22 C23 H23 119.6
C24 C23 C22 120.7(4)
C24 C23 H23 119.6
C19 C24 H24 119.9
C23 C24 C19 120.1(4)
C23 C24 H24 119.9
C10 C25 H25A 108.6
C10 C25 H25B 108.6
H25A C25 H25B 107.6
C26 C25 C10 114.7(4)
C26 C25 H25A 108.6
C26 C25 H25B 108.6
C25 C26 H26 112.2
C27 C26 C25 135.6(6)
C27 C26 H26 112.2
C26 C27 H27A 120.0
C26 C27 H27B 120.0
H27A C27 H27B 120.0
C9 C28 H28 106.9
C29 C28 C9 114.2(4)
C29 C28 H28 106.9
C30 C28 C9 110.7(4)
C30 C28 H28 106.9
C30 C28 C29 110.7(5)
C28 C29 H29A 109.5
C28 C29 H29B 109.5
C28 C29 H29C 109.5
H29A C29 H29B 109.5
H29A C29 H29C 109.5
H29B C29 H29C 109.5
C28 C30 H30A 109.5
C28 C30 H30B 109.5
C28 C30 H30C 109.5
H30A C30 H30B 109.5
H30A C30 H30C 109.5
H30B C30 H30C 109.5
C32 O31 C36 110.3(4)
O31 C32 H32A 109.0
O31 C32 H32B 109.0
O31 C32 C33 112.8(4)
H32A C32 H32B 107.8
C33 C32 H32A 109.0
C33 C32 H32B 109.0
C32 C33 H33A 109.6
C32 C33 H33B 109.6
H33A C33 H33B 108.2
N34 C33 C32 110.1(4)
N34 C33 H33A 109.6
N34 C33 H33B 109.6
C33 N34 C35 111.7(4)
C37 N34 C33 119.5(3)
C37 N34 C35 128.4(3)
N34 C35 H35A 109.7
N34 C35 H35B 109.7
H35A C35 H35B 108.2
C36 C35 N34 109.8(4)
C36 C35 H35A 109.7
C36 C35 H35B 109.7
O31 C36 C35 113.5(4)
O31 C36 H36A 108.9
O31 C36 H36B 108.9
C35 C36 H36A 108.9
C35 C36 H36B 108.9
H36A C36 H36B 107.7
N34 C37 C39 119.9(3)
O38 C37 N34 120.7(4)
O38 C37 C39 119.4(3)
C37 C39 H39 107.4
C37 C39 C40 108.4(3)
C37 C39 C58 111.5(3)
C40 C39 H39 107.4
C40 C39 C58 114.4(3)
C58 C39 H39 107.4
C39 C40 H40 111.3
C39 C40 C55 108.5(3)
N41 C40 C39 107.0(3)
N41 C40 H40 111.3
N41 C40 C55 107.3(3)
C55 C40 H40 111.3
C42 N41 C40 122.8(3)
N41 C42 C43 117.7(3)
N41 C42 C49 126.5(3)
C43 C42 C49 115.8(3)
C44 C43 C42 122.8(3)
C44 C43 C48 118.1(3)
C48 C43 C42 119.1(3)
C43 C44 H44 119.4
C43 C44 C45 121.3(3)
C45 C44 H44 119.4
C44 C45 H45 120.1
C46 C45 C44 119.9(4)
C46 C45 H45 120.1
C45 C46 H46 120.3
C45 C46 C47 119.5(4)
C47 C46 H46 120.3
C46 C47 H47 119.7
C48 C47 C46 120.7(4)
C48 C47 H47 119.7
C43 C48 H48 119.7
C47 C48 C43 120.5(3)
C47 C48 H48 119.7
C50 C49 C42 121.2(3)
C50 C49 C54 118.0(3)
C54 C49 C42 120.7(3)
C49 C50 H50 119.7
C49 C50 C51 120.6(3)
C51 C50 H50 119.7
C50 C51 H51 119.4
C52 C51 C50 121.3(3)
C52 C51 H51 119.4
C51 C52 H52 120.7
C51 C52 C53 118.5(4)
C53 C52 H52 120.7
C52 C53 H53 120.0
C54 C53 C52 120.0(4)
C54 C53 H53 120.0
C49 C54 H54 119.2
C53 C54 C49 121.5(4)
C53 C54 H54 119.2
C40 C55 H55A 108.1
C40 C55 H55B 108.1
H55A C55 H55B 107.3
C56 C55 C40 116.9(4)
C56 C55 H55A 108.1
C56 C55 H55B 108.1
C55 C56 H56 117.1
C57 C56 C55 125.9(5)
C57 C56 H56 117.1
C56 C57 H57A 120.0
C56 C57 H57B 120.0
H57A C57 H57B 120.0
C39 C58 H58 106.6
C59 C58 C39 115.2(3)
C59 C58 H58 106.6
C59 C58 C60 111.1(4)
C60 C58 C39 110.1(4)
C60 C58 H58 106.6
C58 C59 H59A 109.5
C58 C59 H59B 109.5
C58 C59 H59C 109.5
H59A C59 H59B 109.5
H59A C59 H59C 109.5
H59B C59 H59C 109.5
C58 C60 H60A 109.5
C58 C60 H60B 109.5
C58 C60 H60C 109.5
H60A C60 H60B 109.5
H60A C60 H60C 109.5
H60B C60 H60C 109.5

loop_
_geom_bond_atom_site_label_1
_geom_bond_atom_site_label_2
_geom_bond_distance
O1 C2 1.414(5)
O1 C6 1.415(6)
C2 H2A 0.9900
C2 H2B 0.9900
C2 C3 1.494(6)
C3 H3A 0.9900
C3 H3B 0.9900
C3 N4 1.461(5)
N4 C5 1.453(5)
N4 C7 1.371(5)
C5 H5A 0.9900
C5 H5B 0.9900
C5 C6 1.524(7)
C6 H6A 0.9900
C6 H6B 0.9900
C7 O8 1.228(4)
C7 C9 1.510(5)
C9 H9 1.0000
C9 C10 1.540(5)
C9 C28 1.539(6)
C10 H10 1.0000
C10 N11 1.459(5)
C10 C25 1.541(5)
N11 C12 1.276(5)
C12 C13 1.502(5)
C12 C19 1.498(5)
C13 C14 1.390(5)
C13 C18 1.390(5)
C14 H14 0.9500
C14 C15 1.395(6)
C15 H15 0.9500
C15 C16 1.374(6)
C16 H16 0.9500
C16 C17 1.396(6)
C17 H17 0.9500
C17 C18 1.383(6)
C18 H18 0.9500
C19 C20 1.388(5)
C19 C24 1.410(5)
C20 H20 0.9500
C20 C21 1.397(5)
C21 H21 0.9500
C21 C22 1.373(6)
C22 H22 0.9500
C22 C23 1.390(6)
C23 H23 0.9500
C23 C24 1.376(5)
C24 H24 0.9500
C25 H25A 0.9900
C25 H25B 0.9900
C25 C26 1.490(7)
C26 H26 0.9500
C26 C27 1.184(8)
C27 H27A 0.9500
C27 H27B 0.9500
C28 H28 1.0000
C28 C29 1.537(7)
C28 C30 1.532(7)
C29 H29A 0.9800
C29 H29B 0.9800
C29 H29C 0.9800
C30 H30A 0.9800
C30 H30B 0.9800
C30 H30C 0.9800
O31 C32 1.402(6)
O31 C36 1.429(6)
C32 H32A 0.9900
C32 H32B 0.9900
C32 C33 1.489(7)
C33 H33A 0.9900
C33 H33B 0.9900
C33 N34 1.473(5)
N34 C35 1.478(5)
N34 C37 1.352(5)
C35 H35A 0.9900
C35 H35B 0.9900
C35 C36 1.476(7)
C36 H36A 0.9900
C36 H36B 0.9900
C37 O38 1.237(4)
C37 C39 1.525(5)
C39 H39 1.0000
C39 C40 1.538(5)
C39 C58 1.551(6)
C40 H40 1.0000
C40 N41 1.454(5)
C40 C55 1.556(6)
N41 C42 1.285(5)
C42 C43 1.502(5)
C42 C49 1.504(5)
C43 C44 1.384(5)
C43 C48 1.404(5)
C44 H44 0.9500
C44 C45 1.392(5)
C45 H45 0.9500
C45 C46 1.383(5)
C46 H46 0.9500
C46 C47 1.384(6)
C47 H47 0.9500
C47 C48 1.381(5)
C48 H48 0.9500
C49 C50 1.386(5)
C49 C54 1.395(6)
C50 H50 0.9500
C50 C51 1.389(5)
C51 H51 0.9500
C51 C52 1.383(6)
C52 H52 0.9500
C52 C53 1.396(6)
C53 H53 0.9500
C53 C54 1.385(6)
C54 H54 0.9500
C55 H55A 0.9900
C55 H55B 0.9900
C55 C56 1.462(6)
C56 H56 0.9500
C56 C57 1.314(7)
C57 H57A 0.9500
C57 H57B 0.9500
C58 H58 1.0000
C58 C59 1.516(6)
C58 C60 1.538(6)
C59 H59A 0.9800
C59 H59B 0.9800
C59 H59C 0.9800
C60 H60A 0.9800
C60 H60B 0.9800
C60 H60C 0.9800

loop_
_geom_torsion_atom_site_label_1
_geom_torsion_atom_site_label_2
_geom_torsion_atom_site_label_3
_geom_torsion_atom_site_label_4
_geom_torsion
O1 C2 C3 N4 57.9(5)
C2 O1 C6 C5 60.0(5)
C2 C3 N4 C5 -54.9(5)
C2 C3 N4 C7 117.0(4)
C3 N4 C5 C6 52.3(5)
C3 N4 C7 O8 -4.7(6)
C3 N4 C7 C9 172.3(3)
N4 C5 C6 O1 -55.8(5)
N4 C7 C9 C10 138.6(3)
N4 C7 C9 C28 -96.1(4)
C5 N4 C7 O8 165.7(4)
C5 N4 C7 C9 -17.3(6)
C6 O1 C2 C3 -60.0(5)
C7 N4 C5 C6 -118.7(4)
C7 C9 C10 N11 -177.0(3)
C7 C9 C10 C25 -59.9(4)
C7 C9 C28 C29 -50.7(5)
C7 C9 C28 C30 75.0(5)
O8 C7 C9 C10 -44.4(5)
O8 C7 C9 C28 80.9(5)
C9 C10 N11 C12 -125.2(4)
C9 C10 C25 C26 -178.3(4)
C10 C9 C28 C29 72.6(4)
C10 C9 C28 C30 -161.6(4)
C10 N11 C12 C13 -3.4(6)
C10 N11 C12 C19 176.7(3)
C10 C25 C26 C27 141.7(9)
N11 C10 C25 C26 -62.9(5)
N11 C12 C13 C14 93.8(5)
N11 C12 C13 C18 -86.8(5)
N11 C12 C19 C20 175.1(3)
N11 C12 C19 C24 -6.3(5)
C12 C13 C14 C15 -179.5(3)
C12 C13 C18 C17 -179.7(4)
C12 C19 C20 C21 179.2(3)
C12 C19 C24 C23 -179.7(3)
C13 C12 C19 C20 -4.9(5)
C13 C12 C19 C24 173.8(3)
C13 C14 C15 C16 -1.2(6)
C14 C13 C18 C17 -0.3(6)
C14 C15 C16 C17 0.5(6)
C15 C16 C17 C18 0.3(6)
C16 C17 C18 C13 -0.4(6)
C18 C13 C14 C15 1.1(5)
C19 C12 C13 C14 -86.3(4)
C19 C12 C13 C18 93.1(4)
C19 C20 C21 C22 0.6(5)
C20 C19 C24 C23 -1.0(5)
C20 C21 C22 C23 -1.3(6)
C21 C22 C23 C24 0.8(6)
C22 C23 C24 C19 0.3(6)
C24 C19 C20 C21 0.5(5)
C25 C10 N11 C12 117.6(4)
C28 C9 C10 N11 59.2(4)
C28 C9 C10 C25 176.3(3)
O31 C32 C33 N34 -55.9(6)
C32 O31 C36 C35 -57.5(6)
C32 C33 N34 C35 52.6(6)
C32 C33 N34 C37 -134.6(5)
C33 N34 C35 C36 -52.0(6)
C33 N34 C37 O38 3.1(6)
C33 N34 C37 C39 -176.5(4)
N34 C35 C36 O31 54.6(6)
N34 C37 C39 C40 124.9(4)
N34 C37 C39 C58 -108.3(4)
C35 N34 C37 O38 174.6(4)
C35 N34 C37 C39 -5.0(7)
C36 O31 C32 C33 57.5(6)
C37 N34 C35 C36 135.9(5)
C37 C39 C40 N41 -173.5(3)
C37 C39 C40 C55 -58.0(4)
C37 C39 C58 C59 -58.9(4)
C37 C39 C58 C60 67.6(4)
O38 C37 C39 C40 -54.7(5)
O38 C37 C39 C58 72.1(5)
C39 C40 N41 C42 -126.9(4)
C39 C40 C55 C56 -172.8(3)
C40 C39 C58 C59 64.5(4)
C40 C39 C58 C60 -168.9(3)
C40 N41 C42 C43 -179.8(3)
C40 N41 C42 C49 -0.4(6)
C40 C55 C56 C57 -123.6(5)
N41 C40 C55 C56 -57.4(5)
N41 C42 C43 C44 173.6(4)
N41 C42 C43 C48 -5.5(5)
N41 C42 C49 C50 -78.4(5)
N41 C42 C49 C54 105.0(5)
C42 C43 C44 C45 -179.9(3)
C42 C43 C48 C47 -179.7(3)
C42 C49 C50 C51 -176.4(3)
C42 C49 C54 C53 176.6(4)
C43 C42 C49 C50 101.1(4)
C43 C42 C49 C54 -75.6(4)
C43 C44 C45 C46 -0.5(6)
C44 C43 C48 C47 1.1(5)
C44 C45 C46 C47 1.4(6)
C45 C46 C47 C48 -1.1(6)
C46 C47 C48 C43 -0.2(6)
C48 C43 C44 C45 -0.7(5)
C49 C42 C43 C44 -5.9(5)
C49 C42 C43 C48 175.0(3)
C49 C50 C51 C52 0.0(6)
C50 C49 C54 C53 -0.2(6)
C50 C51 C52 C53 -0.3(6)
C51 C52 C53 C54 0.4(6)
C52 C53 C54 C49 -0.1(6)
C54 C49 C50 C51 0.3(5)
C55 C40 N41 C42 116.8(4)
C58 C39 C40 N41 61.4(4)
C58 C39 C40 C55 176.9(3)
